data_4119791
loop_
_publ_author_name
'Yanfeng Jiang'
'Olivier Blacque'
'Thomas Fox'
'Heinz Berke'

_publ_contact_author 'Dr. Blacque, Olivier'
_publ_contact_author_email oblacque@aci.uzh.ch
_publ_contact_author_fax '+41 44 63 54 681'
_publ_contact_author_phone '+41 44 63 54 651'
_publ_section_title
;
 Catalytic CO2 Activation Assisted by Rhenium Hydride/B(C6F5)3 Frustrated
 Lewis Pairs-Metal Hydrides Functioning as FLP Bases
;
_journal_name_full 'Journal of the American Chemical Society'
_journal_page_first 7751
_journal_page_last 7760
_journal_paper_doi 10.1021/ja402381d
_journal_volume 135
_journal_year 2013
_chemical_formula_moiety 'C9 H20 N, C H O2'
_chemical_formula_sum 'C10 H21 N O2'
_chemical_formula_weight 187.28
_chemical_name_systematic ' 2,2,6,6-Tetramethylpiperidinium formate'
_space_group_IT_number 62
_symmetry_cell_setting orthorhombic
_symmetry_space_group_name_Hall '-P 2ac 2n'
_symmetry_space_group_name_H-M 'P n m a'
_atom_sites_solution_hydrogens geom
_atom_sites_solution_primary direct
_atom_sites_solution_secondary difmap
_audit_creation_method SHELXL-97
_audit_update_record
;
2013-03-04 # Formatted by publCIF
;
_cell_angle_alpha 90.00
_cell_angle_beta 90.00
_cell_angle_gamma 90.00
_cell_formula_units_Z 8
_cell_length_a 19.6025(2)
_cell_length_b 11.5901(1)
_cell_length_c 9.6145(1)
_cell_measurement_reflns_used 10690
_cell_measurement_temperature 183(2)
_cell_measurement_theta_max 76.87
_cell_measurement_theta_min 2.25
_cell_volume 2184.37(4)
_computing_cell_refinement
;
CrysAlisPro, version 1.171.36.20 ((Agilent Technologies, 2012)
;
_computing_data_collection
;
CrysAlisPro, version 1.171.36.20 (Agilent Technologies, 2012)
;
_computing_data_reduction
;
CrysAlisPro, version 1.171.36.20 (Agilent Technologies, 2012)
;
_computing_molecular_graphics
;
<i>ORTEP-3 for Windows</i> (Farrugia, 1997) and/or <i>Mercury</i> (Macrae et
al.,
2006)
;
_computing_publication_material
; 
<i>WinGX</i> (Farrugia, 1999), <i>PLATON for Windows</i> (Spek, 2003) and
<i>publCIF</i> (Westrip, 2010)
;
_computing_structure_refinement ' SHELXL97 (Sheldrick, 2008)'
_computing_structure_solution ' SHELXS97 (Sheldrick, 2008) '
_diffrn_ambient_temperature 183(2)
_diffrn_detector 'Atlas CCD camera on \k goniostat'
_diffrn_detector_area_resol_mean 10.3801
_diffrn_measured_fraction_theta_full 0.995
_diffrn_measured_fraction_theta_max 0.995
_diffrn_measurement_device_type 'Oxford Diffraction SuperNova, dual radiation diffractometer'
_diffrn_measurement_method '\w scans'
_diffrn_radiation_monochromator graphite
_diffrn_radiation_source 'fine-focus sealed tube'
_diffrn_radiation_type CuK\a
_diffrn_radiation_wavelength 1.54184
_diffrn_reflns_av_R_equivalents 0.0386
_diffrn_reflns_av_sigmaI/netI 0.0189
_diffrn_reflns_limit_h_max 16
_diffrn_reflns_limit_h_min -24
_diffrn_reflns_limit_k_max 13
_diffrn_reflns_limit_k_min -14
_diffrn_reflns_limit_l_max 11
_diffrn_reflns_limit_l_min -12
_diffrn_reflns_number 15119
_diffrn_reflns_theta_full 77.08
_diffrn_reflns_theta_max 77.08
_diffrn_reflns_theta_min 4.51
_diffrn_standards_decay_% 0
_diffrn_standards_number 0
_exptl_absorpt_coefficient_mu 0.620
_exptl_absorpt_correction_T_max 0.898
_exptl_absorpt_correction_T_min 0.824
_exptl_absorpt_correction_type analytical
_exptl_absorpt_process_details
;
CrysAlisPro, Version 1.171.36.20 (Agilent Technologies, 2011)
Analytical numeric absorption correction using a multifaceted crystal
model based on expressions derived by R.C. Clark & J.S. Reid.
(Clark, R. C. & Reid, J. S. (1995). Acta Cryst. A51, 887-897)
;
_exptl_crystal_colour colourless
_exptl_crystal_density_diffrn 1.139
_exptl_crystal_description block
_exptl_crystal_F_000 832
_exptl_crystal_size_max 0.45
_exptl_crystal_size_mid 0.27
_exptl_crystal_size_min 0.23
_refine_diff_density_max 0.389
_refine_diff_density_min -0.343
_refine_diff_density_rms 0.042
_refine_ls_extinction_method none
_refine_ls_goodness_of_fit_ref 1.047
_refine_ls_hydrogen_treatment mixed
_refine_ls_matrix_type full
_refine_ls_number_parameters 149
_refine_ls_number_reflns 2422
_refine_ls_number_restraints 0
_refine_ls_restrained_S_all 1.047
_refine_ls_R_factor_all 0.0508
_refine_ls_R_factor_gt 0.0499
_refine_ls_shift/su_max 0.000
_refine_ls_shift/su_mean 0.000
_refine_ls_structure_factor_coef Fsqd
_refine_ls_weighting_details 'w=1/[\s^2^(Fo^2^)+(0.0735P)^2^+0.8152P] where P=(Fo^2^+2Fc^2^)/3'
_refine_ls_weighting_scheme calc
_refine_ls_wR_factor_gt 0.1389
_refine_ls_wR_factor_ref 0.1398
_reflns_number_gt 2352
_reflns_number_total 2422
_reflns_threshold_expression >2sigma(I)
_cod_data_source_file ja402381d_si_003.cif
_cod_data_source_block 11
_cod_database_code 4119791

loop_
_symmetry_equiv_pos_as_xyz
'x, y, z'
'-x+1/2, -y, z+1/2'
'x+1/2, -y+1/2, -z+1/2'
'-x, y+1/2, -z'
'-x, -y, -z'
'x-1/2, y, -z-1/2'
'-x-1/2, y-1/2, z-1/2'
'x, -y-1/2, z'

loop_
_atom_site_label
_atom_site_type_symbol
_atom_site_fract_x
_atom_site_fract_y
_atom_site_fract_z
_atom_site_U_iso_or_equiv
_atom_site_adp_type
_atom_site_occupancy
_atom_site_symmetry_multiplicity
_atom_site_calc_flag
_atom_site_refinement_flags
C1 C 0.49466(6) 0.36310(10) 0.24731(13) 0.0282(3) Uani 1 1 d .
C2 C 0.51375(7) 0.35736(11) 0.40096(13) 0.0332(3) Uani 1 1 d .
H2A H 0.5405 0.4250 0.4245 0.040 Uiso 1 1 calc R
H2B H 0.4724 0.3594 0.4562 0.040 Uiso 1 1 calc R
C3 C 0.55418(9) 0.2500 0.43916(18) 0.0375(4) Uani 1 2 d S
H3A H 0.5974 0.2500 0.3899 0.045 Uiso 1 2 calc SR
H3B H 0.5637 0.2500 0.5382 0.045 Uiso 1 2 calc SR
C4 C 0.55630(7) 0.38656(12) 0.15350(14) 0.0368(3) Uani 1 1 d .
H4A H 0.5938 0.3388 0.1820 0.055 Uiso 1 1 calc R
H4B H 0.5691 0.4663 0.1609 0.055 Uiso 1 1 calc R
H4C H 0.5446 0.3693 0.0588 0.055 Uiso 1 1 calc R
C5 C 0.44110(8) 0.45623(12) 0.22215(17) 0.0446(4) Uani 1 1 d .
H5A H 0.4294 0.4580 0.1252 0.067 Uiso 1 1 calc R
H5B H 0.4591 0.5299 0.2493 0.067 Uiso 1 1 calc R
H5C H 0.4011 0.4395 0.2761 0.067 Uiso 1 1 calc R
C6 C 0.26998(7) 0.13607(13) 0.64569(14) 0.0378(3) Uani 1 1 d .
C7 C 0.25719(9) 0.1418(2) 0.80244(16) 0.0621(6) Uani 1 1 d .
H7A H 0.2313 0.0744 0.8305 0.075 Uiso 1 1 calc R
H7B H 0.3007 0.1395 0.8505 0.075 Uiso 1 1 calc R
C8 C 0.21863(12) 0.2500 0.8468(2) 0.0787(11) Uani 1 2 d S
H8A H 0.1736 0.2500 0.8049 0.094 Uiso 1 2 calc SR
H8B H 0.2130 0.2500 0.9471 0.094 Uiso 1 2 calc SR
C9 C 0.20462(8) 0.11276(16) 0.56313(16) 0.0488(4) Uani 1 1 d .
H9A H 0.1684 0.1599 0.5989 0.073 Uiso 1 1 calc R
H9B H 0.1924 0.0329 0.5718 0.073 Uiso 1 1 calc R
H9C H 0.2121 0.1309 0.4669 0.073 Uiso 1 1 calc R
C10 C 0.32284(8) 0.04456(13) 0.60925(19) 0.0499(4) Uani 1 1 d .
H10A H 0.3293 0.0426 0.5103 0.075 Uiso 1 1 calc R
H10B H 0.3073 -0.0295 0.6407 0.075 Uiso 1 1 calc R
H10C H 0.3653 0.0629 0.6538 0.075 Uiso 1 1 calc R
C11 C 0.45493(8) 0.2500 -0.17228(16) 0.0236(3) Uani 1 2 d S
H11 H 0.5021 0.2500 -0.1613 0.028 Uiso 1 2 calc SR
C12 C 0.28597(9) 0.2500 0.22760(19) 0.0323(4) Uani 1 2 d S
H12 H 0.3032 0.2500 0.1374 0.039 Uiso 1 2 calc SR
N1 N 0.46071(7) 0.2500 0.20835(14) 0.0236(3) Uani 1 2 d S
N2 N 0.30180(7) 0.2500 0.60325(14) 0.0261(3) Uani 1 2 d S
O1 O 0.43550(7) 0.2500 -0.29469(14) 0.0475(4) Uani 1 2 d S
O2 O 0.42352(9) 0.2500 -0.06576(16) 0.0631(5) Uani 1 2 d S
O3 O 0.32977(6) 0.2500 0.32137(13) 0.0340(3) Uani 1 2 d S
O4 O 0.22381(7) 0.2500 0.23624(16) 0.0476(4) Uani 1 2 d S
H1A H 0.4526(13) 0.2500 0.114(3) 0.041(6) Uiso 1 2 d S
H1B H 0.4193(14) 0.2500 0.247(3) 0.042(6) Uiso 1 2 d S
H1C H 0.3059(11) 0.2500 0.513(2) 0.027(5) Uiso 1 2 d S
H1D H 0.3468(13) 0.2500 0.641(3) 0.038(6) Uiso 1 2 d S

loop_
_atom_site_aniso_label
_atom_site_aniso_U_11
_atom_site_aniso_U_22
_atom_site_aniso_U_33
_atom_site_aniso_U_23
_atom_site_aniso_U_13
_atom_site_aniso_U_12
C1 0.0282(6) 0.0278(6) 0.0284(6) 0.0019(4) 0.0042(4) -0.0031(4)
C2 0.0338(6) 0.0386(7) 0.0273(6) -0.0071(5) 0.0039(5) -0.0093(5)
C3 0.0295(8) 0.0604(12) 0.0225(8) 0.000 -0.0042(6) 0.000
C4 0.0345(6) 0.0447(7) 0.0311(6) 0.0040(5) 0.0065(5) -0.0118(5)
C5 0.0469(8) 0.0321(7) 0.0548(9) 0.0108(6) 0.0091(6) 0.0065(6)
C6 0.0318(6) 0.0505(8) 0.0310(6) 0.0133(5) -0.0043(5) -0.0128(6)
C7 0.0435(8) 0.1130(17) 0.0299(7) 0.0263(9) -0.0017(6) -0.0235(9)
C8 0.0372(11) 0.177(3) 0.0225(10) 0.000 0.0072(8) 0.000
C9 0.0357(7) 0.0666(10) 0.0440(8) 0.0117(7) -0.0081(6) -0.0217(7)
C10 0.0532(9) 0.0353(7) 0.0614(10) 0.0140(7) -0.0139(7) -0.0064(6)
C11 0.0285(7) 0.0241(7) 0.0182(7) 0.000 -0.0094(6) 0.000
C12 0.0254(8) 0.0418(10) 0.0298(8) 0.000 0.0028(6) 0.000
N1 0.0195(6) 0.0308(7) 0.0206(6) 0.000 0.0005(5) 0.000
N2 0.0213(6) 0.0363(8) 0.0206(7) 0.000 -0.0007(5) 0.000
O1 0.0323(7) 0.0824(11) 0.0277(7) 0.000 -0.0031(5) 0.000
O2 0.0437(8) 0.1176(16) 0.0281(7) 0.000 -0.0060(6) 0.000
O3 0.0257(6) 0.0517(8) 0.0247(6) 0.000 0.0018(5) 0.000
O4 0.0290(7) 0.0723(10) 0.0415(8) 0.000 -0.0044(6) 0.000

loop_
_atom_type_symbol
_atom_type_description
_atom_type_scat_dispersion_real
_atom_type_scat_dispersion_imag
_atom_type_scat_source
C C 0.0181 0.0091 'International Tables Vol C Tables 4.2.6.8 and 6.1.1.4'
H H 0.0000 0.0000 'International Tables Vol C Tables 4.2.6.8 and 6.1.1.4'
N N 0.0311 0.0180 'International Tables Vol C Tables 4.2.6.8 and 6.1.1.4'
O O 0.0492 0.0322 'International Tables Vol C Tables 4.2.6.8 and 6.1.1.4'

loop_
_geom_angle_atom_site_label_1
_geom_angle_atom_site_label_2
_geom_angle_atom_site_label_3
_geom_angle
_geom_angle_site_symmetry_1
_geom_angle_site_symmetry_3
N1 C1 C5 105.69(10) . .
N1 C1 C2 108.01(10) . .
C5 C1 C2 110.69(11) . .
N1 C1 C4 110.73(10) . .
C5 C1 C4 108.90(11) . .
C2 C1 C4 112.60(10) . .
C3 C2 C1 113.42(11) . .
C3 C2 H2A 108.9 . .
C1 C2 H2A 108.9 . .
C3 C2 H2B 108.9 . .
C1 C2 H2B 108.9 . .
H2A C2 H2B 107.7 . .
C2 C3 C2 109.87(14) 8_565 .
C2 C3 H3A 109.7 8_565 .
C2 C3 H3A 109.7 . .
C2 C3 H3B 109.7 8_565 .
C2 C3 H3B 109.7 . .
H3A C3 H3B 108.2 . .
C1 C4 H4A 109.5 . .
C1 C4 H4B 109.5 . .
H4A C4 H4B 109.5 . .
C1 C4 H4C 109.5 . .
H4A C4 H4C 109.5 . .
H4B C4 H4C 109.5 . .
C1 C5 H5A 109.5 . .
C1 C5 H5B 109.5 . .
H5A C5 H5B 109.5 . .
C1 C5 H5C 109.5 . .
H5A C5 H5C 109.5 . .
H5B C5 H5C 109.5 . .
N2 C6 C10 105.34(11) . .
N2 C6 C7 107.13(13) . .
C10 C6 C7 111.63(13) . .
N2 C6 C9 111.00(11) . .
C10 C6 C9 109.09(13) . .
C7 C6 C9 112.43(12) . .
C8 C7 C6 113.15(15) . .
C8 C7 H7A 108.9 . .
C6 C7 H7A 108.9 . .
C8 C7 H7B 108.9 . .
C6 C7 H7B 108.9 . .
H7A C7 H7B 107.8 . .
C7 C8 C7 110.59(18) 8_565 .
C7 C8 H8A 109.5 8_565 .
C7 C8 H8A 109.5 . .
C7 C8 H8B 109.5 8_565 .
C7 C8 H8B 109.5 . .
H8A C8 H8B 108.1 . .
C6 C9 H9A 109.5 . .
C6 C9 H9B 109.5 . .
H9A C9 H9B 109.5 . .
C6 C9 H9C 109.5 . .
H9A C9 H9C 109.5 . .
H9B C9 H9C 109.5 . .
C6 C10 H10A 109.5 . .
C6 C10 H10B 109.5 . .
H10A C10 H10B 109.5 . .
C6 C10 H10C 109.5 . .
H10A C10 H10C 109.5 . .
H10B C10 H10C 109.5 . .
O2 C11 O1 131.05(17) . .
O2 C11 H11 114.5 . .
O1 C11 H11 114.5 . .
O4 C12 O3 129.70(18) . .
O4 C12 H12 115.1 . .
O3 C12 H12 115.1 . .
C1 N1 C1 119.55(12) . 8_565
C1 N1 H1A 108.6(6) . .
C1 N1 H1A 108.6(6) 8_565 .
C1 N1 H1B 107.2(7) . .
C1 N1 H1B 107.2(7) 8_565 .
H1A N1 H1B 105(2) . .
C6 N2 C6 121.11(14) . 8_565
C6 N2 H1C 107.8(6) . .
C6 N2 H1C 107.8(6) 8_565 .
C6 N2 H1D 106.0(6) . .
C6 N2 H1D 106.0(6) 8_565 .
H1C N2 H1D 107(2) . .

loop_
_geom_bond_atom_site_label_1
_geom_bond_atom_site_label_2
_geom_bond_distance
_geom_bond_site_symmetry_2
C1 N1 1.5170(13) .
C1 C5 1.5251(18) .
C1 C2 1.5254(17) .
C1 C4 1.5321(16) .
C2 C3 1.5203(17) .
C2 H2A 0.9700 .
C2 H2B 0.9700 .
C3 C2 1.5203(17) 8_565
C3 H3A 0.9700 .
C3 H3B 0.9700 .
C4 H4A 0.9600 .
C4 H4B 0.9600 .
C4 H4C 0.9600 .
C5 H5A 0.9600 .
C5 H5B 0.9600 .
C5 H5C 0.9600 .
C6 N2 1.5163(14) .
C6 C10 1.524(2) .
C6 C7 1.529(2) .
C6 C9 1.5311(18) .
C7 C8 1.525(3) .
C7 H7A 0.9700 .
C7 H7B 0.9700 .
C8 C7 1.525(3) 8_565
C8 H8A 0.9700 .
C8 H8B 0.9700 .
C9 H9A 0.9600 .
C9 H9B 0.9600 .
C9 H9C 0.9600 .
C10 H10A 0.9600 .
C10 H10B 0.9600 .
C10 H10C 0.9600 .
C11 O2 1.195(2) .
C11 O1 1.237(2) .
C11 H11 0.9300 .
C12 O4 1.221(2) .
C12 O3 1.245(2) .
C12 H12 0.9300 .
N1 C1 1.5170(13) 8_565
N1 H1A 0.92(3) .
N1 H1B 0.89(3) .
N2 C6 1.5163(14) 8_565
N2 H1C 0.87(2) .
N2 H1D 0.95(2) .

loop_
_geom_hbond_atom_site_label_D
_geom_hbond_atom_site_label_H
_geom_hbond_atom_site_label_A
_geom_hbond_distance_DH
_geom_hbond_distance_HA
_geom_hbond_distance_DA
_geom_hbond_angle_DHA
_geom_hbond_site_symmetry_A
N1 H1A O2 0.92(3) 1.82(3) 2.734(2) 172(2) .
N1 H1B O3 0.89(3) 1.89(3) 2.7872(18) 178(2) .
N2 H1C O3 0.87(2) 1.90(2) 2.7651(19) 171(2) .
N2 H1D O1 0.95(2) 1.85(3) 2.799(2) 177(2) 1_556
